data_4331193
loop_
_publ_author_name
'D\'esir\'ee C. Sauer'
'Hubert Wadepohl'
'Lutz H. Gade'

_publ_section_title
;
 Cobalt Alkyl Complexes of a New Family of Chiral
 1,3-Bis(2-pyridylimino)isoindolates and Their Application in Asymmetric
 Hydrosilylation
;
_journal_name_full 'Inorganic Chemistry'
_journal_page_first 12948
_journal_page_last 12958
_journal_paper_doi 10.1021/ic3020749
_journal_volume 51
_journal_year 2012
_chemical_absolute_configuration syn
_chemical_formula_sum 'C10 H12 N4 O'
_chemical_formula_weight 204.24
_space_group_IT_number 19
_symmetry_cell_setting orthorhombic
_symmetry_Int_Tables_number 19
_symmetry_space_group_name_Hall 'P 2ac 2ab'
_symmetry_space_group_name_H-M 'P 21 21 21'
_atom_sites_solution_hydrogens difmap
_atom_sites_solution_primary dual
_atom_sites_solution_secondary difmap
_audit_block_code ga_ds26
_audit_creation_method SHELXL-97
_cell_angle_alpha 90.00
_cell_angle_beta 90.00
_cell_angle_gamma 90.00
_cell_formula_units_Z 4
_cell_length_a 6.799(4)
_cell_length_b 8.888(4)
_cell_length_c 15.767(8)
_cell_measurement_reflns_used 8150
_cell_measurement_temperature 100(2)
_cell_measurement_theta_max 31.71
_cell_measurement_theta_min 2.63
_cell_volume 952.8(9)
_computing_cell_refinement
;
SAINT (Bruker AXS, 1997-2008). Includes estimated systematic errors
 of the unit cell constants from Monte Carlo simulations.
;
_computing_data_collection 'SMART-5.631 (Bruker AXS, 2003)'
_computing_data_reduction 'SAINT (Bruker AXS, 1997-2008); SADABS (Bruker AXS, 2008)'
_computing_publication_material 'SHELXL-97 (Sheldrick, 1997)'
_computing_structure_refinement 'SHELXL-97 (Sheldrick, 1997)'
_computing_structure_solution 'SUPERFLIP (Palatinus, 2007-2009)'
_diffrn_ambient_environment 'perfluoro polyether oil'
_diffrn_ambient_temperature 100(2)
_diffrn_detector 'CCD plate'
_diffrn_detector_area_resol_mean 8.19
_diffrn_detector_type CCD-PXL-KAF2
_diffrn_measured_fraction_theta_full 0.997
_diffrn_measured_fraction_theta_max 0.961
_diffrn_measurement_device 'three-circle diffractometer'
_diffrn_measurement_device_type 'Bruker AXS Smart 1000'
_diffrn_measurement_method '\f- and \w-scans'
_diffrn_measurement_specimen_support 'polyimid foil'
_diffrn_radiation_monochromator graphite
_diffrn_radiation_probe x-ray
_diffrn_radiation_type MoK\a
_diffrn_radiation_wavelength 0.71073
_diffrn_reflns_av_R_equivalents 0.0343
_diffrn_reflns_av_sigmaI/netI 0.0163
_diffrn_reflns_limit_h_max 10
_diffrn_reflns_limit_h_min -10
_diffrn_reflns_limit_k_max 13
_diffrn_reflns_limit_k_min -13
_diffrn_reflns_limit_l_max 22
_diffrn_reflns_limit_l_min -22
_diffrn_reflns_number 20140
_diffrn_reflns_theta_full 30.51
_diffrn_reflns_theta_max 32.17
_diffrn_reflns_theta_min 2.58
_diffrn_source 'fine-focus sealed tube'
_exptl_absorpt_coefficient_mu 0.098
_exptl_absorpt_correction_T_max 0.8623
_exptl_absorpt_correction_T_min 0.7671
_exptl_absorpt_correction_type multi-scan
_exptl_absorpt_process_details
;
multi-scan from symmetry-related measurements (Blessing 1995)
SADABS (Sheldrick & Bruker AXS, 2004-2008)
;
_exptl_crystal_colour colourless
_exptl_crystal_density_diffrn 1.424
_exptl_crystal_description needle
_exptl_crystal_F_000 432
_exptl_crystal_size_max 0.23
_exptl_crystal_size_mid 0.20
_exptl_crystal_size_min 0.12
_refine_diff_density_max 0.536
_refine_diff_density_min -0.212
_refine_diff_density_rms 0.057
_refine_ls_abs_structure_details 'Flack H D (1983), Acta Cryst. A39, 876-881'
_refine_ls_extinction_method none
_refine_ls_goodness_of_fit_ref 1.099
_refine_ls_hydrogen_treatment mixed
_refine_ls_matrix_type full
_refine_ls_number_parameters 158
_refine_ls_number_reflns 1862
_refine_ls_number_restraints 0
_refine_ls_restrained_S_all 1.099
_refine_ls_R_factor_all 0.0418
_refine_ls_R_factor_gt 0.0384
_refine_ls_shift/su_max 0.001
_refine_ls_shift/su_mean 0.000
_refine_ls_structure_factor_coef Fsqd
_refine_ls_weighting_details 'calc w=1/[\s^2^(Fo^2^)+(0.0629P)^2^+0.2093P] where P=(Fo^2^+2Fc^2^)/3'
_refine_ls_weighting_scheme calc
_refine_ls_wR_factor_gt 0.1045
_refine_ls_wR_factor_ref 0.1072
_reflns_number_gt 1735
_reflns_number_total 1862
_reflns_threshold_expression >2sigma(I)
_cod_data_source_file ic3020749_si_002_01.cif
_cod_data_source_block S-3a
_cod_original_cell_volume 952.7(8)
_cod_database_code 4331193
_audit_block_refno 1122

loop_
_symmetry_equiv_pos_as_xyz
'x, y, z'
'-x+1/2, -y, z+1/2'
'x+1/2, -y+1/2, -z'
'-x, y+1/2, -z+1/2'

loop_
_atom_site_label
_atom_site_type_symbol
_atom_site_fract_x
_atom_site_fract_y
_atom_site_fract_z
_atom_site_U_iso_or_equiv
_atom_site_adp_type
_atom_site_occupancy
_atom_site_symmetry_multiplicity
_atom_site_calc_flag
_atom_site_refinement_flags
C1 C -0.2653(2) -0.85029(15) -1.04013(8) 0.0143(2) Uani 1 1 d .
C2 C -0.2648(2) -0.92479(16) -0.96063(8) 0.0167(2) Uani 1 1 d .
H2 H -0.261(3) -1.036(2) -0.9583(11) 0.020 Uiso 1 1 d .
C3 C -0.2651(2) -0.84032(16) -0.88787(8) 0.0161(2) Uani 1 1 d .
C4 C -0.2663(2) -0.67974(15) -0.89511(8) 0.0149(2) Uani 1 1 d .
C5 C -0.2651(2) -0.60860(15) -0.97181(7) 0.0142(2) Uani 1 1 d .
C6 C -0.2608(2) -0.56513(17) -0.82480(8) 0.0194(3) Uani 1 1 d .
H6A H -0.363(3) -0.583(3) -0.7785(12) 0.023 Uiso 1 1 d .
H6B H -0.132(3) -0.576(3) -0.7976(13) 0.023 Uiso 1 1 d .
C7 C -0.3021(2) -0.41605(18) -0.87068(9) 0.0219(3) Uani 1 1 d .
H7B H -0.453(3) -0.401(3) -0.8688(12) 0.026 Uiso 1 1 d .
H7A H -0.235(3) -0.334(3) -0.8477(12) 0.026 Uiso 1 1 d .
C8 C -0.2518(2) -0.43940(15) -0.96529(8) 0.0167(2) Uani 1 1 d .
H8 H -0.124(3) -0.405(2) -0.9810(12) 0.020 Uiso 1 1 d .
C9 C -0.2619(3) -0.91152(18) -0.80174(9) 0.0232(3) Uani 1 1 d .
H9B H -0.272(2) -1.0178(14) -0.80739(12) 0.035 Uiso 1 1 calc R
H9C H -0.3695(19) -0.8748(14) -0.7692(6) 0.035 Uiso 1 1 calc R
H9A H -0.1418(19) -0.8872(14) -0.7740(5) 0.035 Uiso 1 1 calc R
C10 C -0.3110(3) -0.30415(17) -1.09466(10) 0.0237(3) Uani 1 1 d .
H10C H -0.269(2) -0.3848(11) -1.1268(6) 0.036 Uiso 1 1 calc R
H10A H -0.2064(19) -0.2404(15) -1.08462(16) 0.036 Uiso 1 1 calc R
H10B H -0.4081(15) -0.2529(15) -1.1236(6) 0.036 Uiso 1 1 calc R
N1 N -0.26302(17) -0.69642(13) -1.04339(6) 0.0133(2) Uani 1 1 d .
N2 N -0.26028(19) -0.65324(13) -1.12659(6) 0.0162(2) Uani 1 1 d .
N3 N -0.26114(19) -0.77911(14) -1.16986(7) 0.0182(2) Uani 1 1 d .
N4 N -0.26442(19) -0.90192(13) -1.11997(7) 0.0175(2) Uani 1 1 d .
O1 O -0.38726(17) -0.35722(13) -1.01578(7) 0.0209(2) Uani 1 1 d .

loop_
_atom_site_aniso_label
_atom_site_aniso_U_11
_atom_site_aniso_U_22
_atom_site_aniso_U_33
_atom_site_aniso_U_23
_atom_site_aniso_U_13
_atom_site_aniso_U_12
C1 0.0126(5) 0.0153(5) 0.0150(5) -0.0011(4) -0.0002(5) 0.0005(5)
C2 0.0144(5) 0.0183(5) 0.0173(5) 0.0025(4) -0.0002(5) 0.0006(5)
C3 0.0117(5) 0.0221(6) 0.0145(5) 0.0027(4) 0.0005(5) 0.0014(5)
C4 0.0123(5) 0.0200(6) 0.0123(5) -0.0005(4) 0.0002(5) 0.0006(5)
C5 0.0126(5) 0.0184(5) 0.0116(4) -0.0031(4) 0.0005(5) -0.0003(5)
C6 0.0197(6) 0.0265(6) 0.0118(5) -0.0041(4) 0.0005(5) 0.0019(6)
C7 0.0288(7) 0.0208(6) 0.0160(5) -0.0053(5) 0.0028(5) 0.0003(6)
C8 0.0172(5) 0.0174(5) 0.0154(5) -0.0027(4) 0.0017(5) -0.0009(5)
C9 0.0242(7) 0.0292(7) 0.0161(5) 0.0067(5) 0.0011(6) 0.0022(7)
C10 0.0319(7) 0.0181(6) 0.0210(6) 0.0035(5) 0.0073(6) 0.0024(6)
N1 0.0134(4) 0.0157(5) 0.0108(4) -0.0004(3) 0.0003(4) -0.0002(4)
N2 0.0198(5) 0.0182(5) 0.0106(4) -0.0004(4) -0.0001(5) -0.0003(5)
N3 0.0207(5) 0.0194(5) 0.0144(4) -0.0019(4) 0.0002(5) 0.0004(5)
N4 0.0196(5) 0.0180(5) 0.0150(4) -0.0022(4) -0.0007(5) 0.0013(5)
O1 0.0212(5) 0.0226(5) 0.0190(4) 0.0044(4) 0.0048(4) 0.0045(4)

loop_
_atom_type_symbol
_atom_type_description
_atom_type_scat_dispersion_real
_atom_type_scat_dispersion_imag
_atom_type_scat_source
C C 0.0033 0.0000 'International Tables Vol C Tables 4.2.6.8 and 6.1.1.4'
H H 0.0000 0.0000 'International Tables Vol C Tables 4.2.6.8 and 6.1.1.4'
N N 0.0061 0.0000 'International Tables Vol C Tables 4.2.6.8 and 6.1.1.4'
O O 0.0106 0.0000 'International Tables Vol C Tables 4.2.6.8 and 6.1.1.4'

loop_
_geom_angle_atom_site_label_1
_geom_angle_atom_site_label_2
_geom_angle_atom_site_label_3
_geom_angle
N4 C1 N1 107.87(11)
N4 C1 C2 132.12(13)
N1 C1 C2 119.99(11)
C3 C2 C1 118.95(13)
C3 C2 H2 121.1(11)
C1 C2 H2 120.0(11)
C2 C3 C4 118.63(12)
C2 C3 C9 121.81(13)
C4 C3 C9 119.56(12)
C5 C4 C3 122.17(12)
C5 C4 C6 109.80(12)
C3 C4 C6 127.98(12)
C4 C5 N1 117.73(12)
C4 C5 C8 113.68(11)
N1 C5 C8 128.45(11)
C4 C6 C7 103.44(11)
C4 C6 H6A 114.0(13)
C7 C6 H6A 110.1(13)
C4 C6 H6B 106.1(13)
C7 C6 H6B 116.9(14)
H6A C6 H6B 106.5(16)
C6 C7 C8 107.38(11)
C6 C7 H7B 106.3(13)
C8 C7 H7B 105.3(11)
C6 C7 H7A 113.6(13)
C8 C7 H7A 111.9(13)
H7B C7 H7A 111.9(19)
O1 C8 C5 115.83(11)
O1 C8 C7 109.21(12)
C5 C8 C7 100.74(11)
O1 C8 H8 106.2(12)
C5 C8 H8 111.0(13)
C7 C8 H8 114.1(12)
C3 C9 H9B 109.5
C3 C9 H9C 109.5
H9B C9 H9C 109.5
C3 C9 H9A 109.5
H9B C9 H9A 109.5
H9C C9 H9A 109.5
O1 C10 H10C 109.5
O1 C10 H10A 109.5
H10C C10 H10A 109.5
O1 C10 H10B 109.5
H10C C10 H10B 109.5
H10A C10 H10B 109.5
N2 N1 C1 108.46(10)
N2 N1 C5 129.03(12)
C1 N1 C5 122.50(11)
N3 N2 N1 105.07(11)
N2 N3 N4 112.84(11)
C1 N4 N3 105.75(11)
C8 O1 C10 115.02(12)

loop_
_geom_bond_atom_site_label_1
_geom_bond_atom_site_label_2
_geom_bond_distance
C1 N4 1.3398(16)
C1 N1 1.3686(18)
C1 C2 1.4177(18)
C2 C3 1.3710(18)
C2 H2 0.99(2)
C3 C4 1.432(2)
C3 C9 1.4984(19)
C4 C5 1.3647(17)
C4 C6 1.5060(19)
C5 N1 1.3723(16)
C5 C8 1.5099(19)
C6 C7 1.535(2)
C6 H6A 1.02(2)
C6 H6B 0.98(2)
C7 C8 1.544(2)
C7 H7B 1.04(2)
C7 H7A 0.93(2)
C8 O1 1.4194(18)
C8 H8 0.95(2)
C9 H9B 0.9516
C9 H9C 0.9516
C9 H9A 0.9516
C10 O1 1.4277(19)
C10 H10C 0.9226
C10 H10A 0.9226
C10 H10B 0.9226
N1 N2 1.3668(15)
N2 N3 1.3104(16)
N3 N4 1.3457(17)

loop_
_geom_torsion_atom_site_label_1
_geom_torsion_atom_site_label_2
_geom_torsion_atom_site_label_3
_geom_torsion_atom_site_label_4
_geom_torsion
N4 C1 C2 C3 179.72(16)
N1 C1 C2 C3 0.9(2)
C1 C2 C3 C4 0.2(2)
C1 C2 C3 C9 -179.15(14)
C2 C3 C4 C5 -0.7(2)
C9 C3 C4 C5 178.60(13)
C2 C3 C4 C6 -178.03(13)
C9 C3 C4 C6 1.3(2)
C3 C4 C5 N1 0.16(19)
C6 C4 C5 N1 177.89(13)
C3 C4 C5 C8 -175.80(13)
C6 C4 C5 C8 1.93(16)
C5 C4 C6 C7 12.07(16)
C3 C4 C6 C7 -170.37(14)
C4 C6 C7 C8 -21.13(16)
C4 C5 C8 O1 -132.45(12)
N1 C5 C8 O1 52.12(19)
C4 C5 C8 C7 -14.81(16)
N1 C5 C8 C7 169.76(13)
C6 C7 C8 O1 143.93(12)
C6 C7 C8 C5 21.54(16)
N4 C1 N1 N2 -0.16(17)
C2 C1 N1 N2 178.89(12)
N4 C1 N1 C5 179.36(11)
C2 C1 N1 C5 -1.6(2)
C4 C5 N1 N2 -179.56(13)
C8 C5 N1 N2 -4.3(2)
C4 C5 N1 C1 1.02(19)
C8 C5 N1 C1 176.29(14)
C1 N1 N2 N3 0.07(16)
C5 N1 N2 N3 -179.41(13)
N1 N2 N3 N4 0.04(16)
N1 C1 N4 N3 0.18(16)
C2 C1 N4 N3 -178.71(15)
N2 N3 N4 C1 -0.14(16)
C5 C8 O1 C10 -97.55(15)
C7 C8 O1 C10 149.62(13)
